data_7100769
loop_
_publ_author_name
'Loeb, Stephen J.'

_publ_section_title
;
Metal Organic Rotaxane Frameworks; MORFs
;
_journal_name_full 'Chemical Communications'
_journal_paper_doi 10.1039/b416609d
_journal_year 2005
_chemical_formula_sum 'C78 H84 Cd F18 N12 O38 S6'
_chemical_formula_weight 2444.33
_space_group_IT_number 2
_symmetry_cell_setting triclinic
_symmetry_Int_Tables_number 2
_symmetry_space_group_name_Hall '-P 1'
_symmetry_space_group_name_H-M 'P -1'
_cell_angle_alpha 88.380(2)
_cell_angle_beta 84.943(2)
_cell_angle_gamma 65.788(2)
_cell_formula_units_Z 1
_cell_length_a 11.5792(10)
_cell_length_b 12.4592(11)
_cell_length_c 19.0001(17)
_cell_measurement_temperature 100(2)
_cell_volume 2490.2(4)
_diffrn_ambient_temperature 100(2)
_exptl_crystal_density_diffrn 1.630
_cod_database_code 7100769

loop_
_symmetry_equiv_pos_as_xyz
'x, y, z'
'-x, -y, -z'

loop_
_atom_site_label
_atom_site_type_symbol
_atom_site_fract_x
_atom_site_fract_y
_atom_site_fract_z
_atom_site_U_iso_or_equiv
_atom_site_adp_type
_atom_site_occupancy
_atom_site_symmetry_multiplicity
_atom_site_calc_flag
_atom_site_refinement_flags
_atom_site_disorder_assembly
_atom_site_disorder_group
Cd1 Cd 0.5000 -1.0000 0.0000 0.0406(3) Uani 1 2 d S . .
O1 O 0.4370(6) -0.9570(5) -0.1087(3) 0.0622(19) Uani 1 1 d . . .
N101 N 0.5131(7) -1.0302(6) -0.1602(4) 0.0504(19) Uani 1 1 d . . .
N102 N 0.9315(6) -1.4373(6) -0.4099(3) 0.0366(15) Uani 1 1 d . . .
C101 C 0.4931(9) -1.1238(10) -0.1738(5) 0.066(3) Uani 1 1 d . . .
H10A H 0.4241 -1.1354 -0.1492 0.080 Uiso 1 1 calc R . .
C102 C 0.5732(9) -1.2062(9) -0.2245(5) 0.057(2) Uani 1 1 d . . .
H10B H 0.5585 -1.2736 -0.2345 0.068 Uiso 1 1 calc R . .
C103 C 0.6744(8) -1.1890(8) -0.2602(4) 0.0407(19) Uani 1 1 d . . .
C104 C 0.6883(9) -1.0884(8) -0.2443(4) 0.050(2) Uani 1 1 d . . .
H10C H 0.7546 -1.0724 -0.2688 0.060 Uiso 1 1 calc R . .
C105 C 0.6079(9) -1.0098(8) -0.1933(5) 0.053(2) Uani 1 1 d . . .
H10D H 0.6203 -0.9417 -0.1820 0.064 Uiso 1 1 calc R . .
C106 C 0.7659(7) -1.2779(7) -0.3113(4) 0.0351(18) Uani 1 1 d . . .
C107 C 0.7416(7) -1.3708(7) -0.3352(4) 0.0401(19) Uani 1 1 d . . .
H10E H 0.6663 -1.3791 -0.3178 0.048 Uiso 1 1 calc R . .
C108 C 0.8261(7) -1.4503(7) -0.3838(4) 0.0405(19) Uani 1 1 d . . .
H10F H 0.8101 -1.5146 -0.3989 0.049 Uiso 1 1 calc R . .
C109 C 0.9575(8) -1.3513(8) -0.3869(4) 0.047(2) Uani 1 1 d . . .
H10G H 1.0337 -1.3451 -0.4048 0.056 Uiso 1 1 calc R . .
C110 C 0.8763(8) -1.2701(8) -0.3373(4) 0.046(2) Uani 1 1 d . . .
H11A H 0.8970 -1.2092 -0.3212 0.055 Uiso 1 1 calc R . .
C111 C 1.0202(7) -1.5226(8) -0.4641(4) 0.042(2) Uani 1 1 d . . .
H11B H 1.0179 -1.6007 -0.4568 0.050 Uiso 1 1 calc R . .
H11C H 1.1082 -1.5311 -0.4600 0.050 Uiso 1 1 calc R . .
O3 O 0.2957(5) -0.8822(4) 0.0406(3) 0.0468(14) Uani 1 1 d . . .
N201 N 0.2521(6) -0.7674(6) 0.0347(3) 0.0405(16) Uani 1 1 d . . .
N202 N 0.0025(7) -0.1526(6) 0.0085(4) 0.0532(19) Uani 1 1 d . . .
C201 C 0.2575(8) -0.7160(7) -0.0280(4) 0.048(2) Uani 1 1 d . . .
H20A H 0.2957 -0.7636 -0.0689 0.058 Uiso 1 1 calc R . .
C202 C 0.2091(8) -0.5971(7) -0.0334(5) 0.049(2) Uani 1 1 d . . .
H20B H 0.2120 -0.5626 -0.0784 0.058 Uiso 1 1 calc R . .
C203 C 0.1556(7) -0.5251(6) 0.0253(4) 0.0340(17) Uani 1 1 d . . .
C204 C 0.1513(8) -0.5794(7) 0.0887(5) 0.047(2) Uani 1 1 d . . .
H20C H 0.1150 -0.5328 0.1301 0.057 Uiso 1 1 calc R . .
C205 C 0.1982(8) -0.6995(8) 0.0934(4) 0.048(2) Uani 1 1 d . . .
H20D H 0.1930 -0.7353 0.1376 0.057 Uiso 1 1 calc R . .
C206 C 0.1032(7) -0.3948(7) 0.0185(5) 0.0412(19) Uani 1 1 d . . .
C207 C 0.0875(8) -0.3388(8) -0.0447(5) 0.049(2) Uani 1 1 d . . .
H20E H 0.1119 -0.3848 -0.0868 0.059 Uiso 1 1 calc R . .
C208 C 0.0366(9) -0.2158(8) -0.0501(5) 0.055(2) Uani 1 1 d . . .
H20F H 0.0269 -0.1790 -0.0950 0.066 Uiso 1 1 calc R . .
C209 C 0.0157(10) -0.2022(8) 0.0736(6) 0.060(3) Uani 1 1 d . . .
H20G H -0.0107 -0.1537 0.1147 0.073 Uiso 1 1 calc R . .
C210 C 0.0672(9) -0.3225(8) 0.0799(5) 0.057(2) Uani 1 1 d . . .
H21A H 0.0787 -0.3573 0.1253 0.069 Uiso 1 1 calc R . .
C211 C -0.0529(10) -0.0229(8) 0.0033(6) 0.068(3) Uani 1 1 d . . .
H21B H -0.1110 0.0120 0.0459 0.082 Uiso 1 1 calc R . .
H21C H -0.1029 0.0015 -0.0385 0.082 Uiso 1 1 calc R . .
O101 O -0.3293(6) 0.7393(6) -0.4997(3) 0.0533(15) Uani 1 1 d . . .
O102 O -0.3005(11) 0.4907(8) -0.5217(7) 0.134(5) Uani 1 1 d . . .
O103 O -0.1169(6) 0.2971(6) -0.4687(4) 0.070(2) Uani 1 1 d . . .
O104 O 0.1613(6) 0.1712(6) -0.4939(3) 0.0573(16) Uani 1 1 d . . .
C123 C -0.2732(9) 0.8899(8) -0.4661(5) 0.054(2) Uani 1 1 d . . .
C124 C -0.3007(10) 0.9917(8) -0.4298(5) 0.061(3) Uani 1 1 d . . .
H12B H -0.2407 1.0260 -0.4322 0.074 Uiso 1 1 calc R . .
C125 C -0.4169(12) 1.0458(10) -0.3890(6) 0.082(4) Uani 1 1 d . . .
H12C H -0.4343 1.1148 -0.3622 0.098 Uiso 1 1 calc R . .
C126 C -0.5041(11) 0.9994(11) -0.3880(5) 0.073(3) Uani 1 1 d . . .
H12D H -0.5846 1.0380 -0.3624 0.088 Uiso 1 1 calc R . .
C127 C -0.4766(9) 0.8981(9) -0.4234(5) 0.060(3) Uani 1 1 d . . .
H12E H -0.5380 0.8655 -0.4203 0.072 Uiso 1 1 calc R . .
C128 C -0.3625(8) 0.8394(8) -0.4641(4) 0.050(2) Uani 1 1 d . . .
C129 C -0.4256(9) 0.6980(10) -0.5047(5) 0.064(3) Uani 1 1 d . . .
H12F H -0.5020 0.7622 -0.5215 0.077 Uiso 1 1 calc R . .
H12G H -0.4493 0.6742 -0.4574 0.077 Uiso 1 1 calc R . .
C130 C -0.3815(10) 0.5962(9) -0.5543(6) 0.069(3) Uani 1 1 d . . .
H13A H -0.4560 0.5861 -0.5696 0.083 Uiso 1 1 calc R . .
H13B H -0.3349 0.6119 -0.5967 0.083 Uiso 1 1 calc R . .
C131 C -0.3032(13) 0.4015(13) -0.5261(12) 0.129(7) Uani 1 1 d . . .
H13C H -0.2997 0.3874 -0.5775 0.155 Uiso 1 1 calc R . .
H13J H -0.3896 0.4126 -0.5067 0.155 Uiso 1 1 calc R . .
C132 C -0.2195(10) 0.2913(9) -0.4983(6) 0.061(3) Uani 1 1 d . . .
H13D H -0.2684 0.2647 -0.4619 0.073 Uiso 1 1 calc R . .
H13E H -0.1874 0.2317 -0.5368 0.073 Uiso 1 1 calc R . .
C133 C -0.0365(10) 0.1941(9) -0.4328(6) 0.069(3) Uani 1 1 d . . .
H13F H -0.0867 0.1497 -0.4149 0.083 Uiso 1 1 calc R . .
H13G H -0.0057 0.2185 -0.3917 0.083 Uiso 1 1 calc R . .
C134 C 0.0759(10) 0.1151(9) -0.4803(6) 0.068(3) Uani 1 1 d . . .
H13H H 0.1195 0.0384 -0.4571 0.081 Uiso 1 1 calc R . .
H13I H 0.0472 0.1007 -0.5252 0.081 Uiso 1 1 calc R . .
S2 S 0.1013(2) 1.4115(3) -0.25082(13) 0.0628(7) Uani 1 1 d D . .
O21 O 0.1274(7) 1.4524(6) -0.1865(4) 0.073(2) Uani 1 1 d D . .
O22 O 0.1427(7) 1.4565(7) -0.3134(4) 0.086(3) Uani 1 1 d D . .
O23 O -0.0252(7) 1.4117(8) -0.2488(4) 0.086(2) Uani 1 1 d D . .
C2T C 0.2032(12) 1.2551(10) -0.2517(7) 0.085(4) Uani 1 1 d D . .
F21 F 0.1777(8) 1.2016(7) -0.1978(5) 0.117(3) Uani 1 1 d D . .
F22 F 0.3264(7) 1.2424(7) -0.2554(5) 0.115(3) Uani 1 1 d D . .
F23 F 0.1934(9) 1.2081(8) -0.3117(5) 0.143(4) Uani 1 1 d D . .
S1 S 0.6138(3) -0.7751(3) -0.02778(15) 0.0706(8) Uani 1 1 d D . .
O11 O 0.5386(8) -0.8351(7) 0.0030(4) 0.083(2) Uani 1 1 d D . .
O12 O 0.7210(10) -0.8348(12) -0.0700(7) 0.227(10) Uani 1 1 d D . .
O13 O 0.5154(9) -0.6720(10) -0.0825(7) 0.178(6) Uani 1 1 d D . .
C1T C 0.590(2) -0.6619(17) 0.0375(9) 0.29(2) Uani 1 1 d D . .
F11 F 0.6638(13) -0.7376(14) 0.0778(13) 0.374(18) Uani 1 1 d D . .
F12 F 0.6215(11) -0.5832(10) -0.0069(19) 0.73(4) Uani 1 1 d D . .
F13 F 0.4599(10) -0.6049(12) 0.0411(17) 0.54(3) Uani 1 1 d D . .
S3 S 0.9817(3) 0.0730(3) -0.76137(16) 0.0750(8) Uani 1 1 d . . .
O31 O 0.9847(12) 0.1838(9) -0.7818(5) 0.122(4) Uani 1 1 d . . .
O32 O 1.0535(10) 0.0173(8) -0.7059(5) 0.108(3) Uani 1 1 d . . .
O33 O 0.9796(9) 0.0032(8) -0.8192(5) 0.105(3) Uani 1 1 d . . .
C3T C 0.8232(16) 0.1187(18) -0.7160(9) 0.117(6) Uani 1 1 d . . .
F31 F 0.7975(13) 0.0318(17) -0.6938(8) 0.199(6) Uani 1 1 d . . .
F32 F 0.7373(9) 0.1745(12) -0.7631(6) 0.179(6) Uani 1 1 d . . .
F33 F 0.8048(12) 0.1921(15) -0.6668(6) 0.245(9) Uani 1 1 d . . .
N1S N 0.5452(13) 0.4454(12) -0.7343(9) 0.104(4) Uani 1 1 d . . .
O1S O 0.4681(15) 0.4565(10) -0.7790(6) 0.131(4) Uani 1 1 d . . .
O2S O 0.5396(9) 0.4013(11) -0.6766(7) 0.121(4) Uani 1 1 d . . .
C1S C 0.6508(19) 0.4828(18) -0.7558(12) 0.173(10) Uani 1 1 d . . .
H1SA H 0.7048 0.4693 -0.7167 0.260 Uiso 1 1 calc R . .
H1SB H 0.6149 0.5666 -0.7675 0.260 Uiso 1 1 calc R . .
H1SC H 0.7016 0.4369 -0.7972 0.260 Uiso 1 1 calc R . .
N2S N 1.3065(12) -0.2768(11) -0.7189(6) 0.090(3) Uani 1 1 d . . .
O4S O 1.3160(13) -0.3302(14) -0.6683(6) 0.166(6) Uani 1 1 d . . .
O3S O 1.3760(17) -0.2295(14) -0.7325(9) 0.187(7) Uani 1 1 d . . .
C2S C 1.2214(14) -0.2725(13) -0.7667(9) 0.109(5) Uani 1 1 d . . .
H2SA H 1.1723 -0.3167 -0.7483 0.163 Uiso 1 1 calc R . .
H2SB H 1.2679 -0.3072 -0.8118 0.163 Uiso 1 1 calc R . .
H2SC H 1.1635 -0.1903 -0.7740 0.163 Uiso 1 1 calc R . .

loop_
_atom_site_aniso_label
_atom_site_aniso_U_11
_atom_site_aniso_U_22
_atom_site_aniso_U_33
_atom_site_aniso_U_23
_atom_site_aniso_U_13
_atom_site_aniso_U_12
Cd1 0.0373(5) 0.0339(5) 0.0355(5) -0.0101(3) 0.0085(3) -0.0008(4)
O1 0.055(4) 0.057(4) 0.038(3) -0.022(3) 0.002(3) 0.014(3)
N101 0.049(4) 0.046(4) 0.040(4) -0.015(3) 0.001(3) -0.002(4)
N102 0.029(3) 0.046(4) 0.026(3) -0.004(3) 0.010(3) -0.009(3)
C101 0.042(5) 0.094(8) 0.057(6) -0.038(6) 0.022(4) -0.025(5)
C102 0.050(5) 0.070(6) 0.051(5) -0.030(5) 0.011(4) -0.027(5)
C103 0.042(5) 0.058(5) 0.022(4) -0.005(3) 0.004(3) -0.021(4)
C104 0.058(6) 0.051(5) 0.038(5) -0.004(4) 0.002(4) -0.019(5)
C105 0.063(6) 0.048(5) 0.047(5) -0.010(4) 0.001(5) -0.022(5)
C106 0.033(4) 0.045(4) 0.020(3) -0.007(3) 0.004(3) -0.009(4)
C107 0.028(4) 0.054(5) 0.038(4) -0.010(4) 0.012(3) -0.019(4)
C108 0.036(4) 0.039(4) 0.045(5) -0.014(4) 0.012(4) -0.016(4)
C109 0.035(5) 0.075(6) 0.037(5) -0.011(4) 0.010(4) -0.031(4)
C110 0.045(5) 0.062(5) 0.039(5) -0.018(4) 0.011(4) -0.031(4)
C111 0.033(4) 0.056(5) 0.028(4) -0.013(4) 0.018(3) -0.013(4)
O3 0.045(3) 0.031(3) 0.051(3) -0.001(3) 0.016(3) -0.005(3)
N201 0.030(4) 0.039(4) 0.042(4) -0.006(3) 0.007(3) -0.006(3)
N202 0.051(5) 0.047(4) 0.057(5) 0.001(4) -0.007(4) -0.015(4)
C201 0.047(5) 0.047(5) 0.036(5) -0.003(4) 0.013(4) -0.008(4)
C202 0.046(5) 0.045(5) 0.046(5) 0.001(4) 0.012(4) -0.012(4)
C203 0.021(4) 0.034(4) 0.042(4) -0.001(3) 0.003(3) -0.007(3)
C204 0.040(5) 0.039(5) 0.049(5) -0.012(4) 0.013(4) -0.003(4)
C205 0.041(5) 0.053(5) 0.037(4) -0.005(4) 0.008(4) -0.009(4)
C206 0.020(4) 0.041(4) 0.063(6) -0.002(4) -0.001(4) -0.012(3)
C207 0.047(5) 0.044(5) 0.047(5) -0.003(4) -0.005(4) -0.010(4)
C208 0.058(6) 0.060(6) 0.052(5) 0.004(5) -0.005(5) -0.029(5)
C209 0.069(7) 0.043(5) 0.064(6) -0.013(5) 0.012(5) -0.020(5)
C210 0.068(6) 0.042(5) 0.054(6) -0.006(4) 0.008(5) -0.017(5)
C211 0.060(6) 0.048(6) 0.090(8) -0.004(5) 0.002(6) -0.017(5)
O101 0.043(3) 0.064(4) 0.051(4) -0.004(3) 0.005(3) -0.022(3)
O102 0.158(10) 0.078(6) 0.203(12) 0.032(7) -0.135(10) -0.062(7)
O103 0.036(4) 0.064(4) 0.109(6) 0.012(4) 0.001(4) -0.021(3)
O104 0.045(4) 0.060(4) 0.063(4) -0.004(3) 0.007(3) -0.019(3)
C123 0.044(5) 0.058(6) 0.047(5) 0.007(4) -0.001(4) -0.006(5)
C124 0.065(7) 0.055(6) 0.061(6) -0.009(5) -0.018(5) -0.018(5)
C125 0.081(9) 0.071(7) 0.051(6) -0.011(5) -0.015(6) 0.014(7)
C126 0.049(6) 0.095(9) 0.048(6) -0.006(6) 0.001(5) -0.001(6)
C127 0.042(5) 0.079(7) 0.045(5) -0.003(5) 0.002(4) -0.012(5)
C128 0.041(5) 0.061(6) 0.038(5) -0.004(4) -0.003(4) -0.010(4)
C129 0.044(5) 0.096(8) 0.052(6) 0.012(6) -0.002(4) -0.029(6)
C130 0.061(7) 0.070(7) 0.075(7) 0.012(6) -0.028(6) -0.022(6)
C131 0.070(9) 0.091(10) 0.26(2) 0.031(12) -0.070(12) -0.056(8)
C132 0.059(6) 0.068(7) 0.059(6) -0.007(5) 0.010(5) -0.031(5)
C133 0.059(6) 0.070(7) 0.081(8) 0.010(6) 0.010(6) -0.034(6)
C134 0.061(7) 0.067(7) 0.080(7) 0.007(6) -0.001(6) -0.031(6)
S2 0.0454(14) 0.0822(18) 0.0443(14) 0.0036(12) 0.0018(11) -0.0106(13)
O21 0.076(5) 0.080(5) 0.053(4) -0.010(4) 0.005(4) -0.023(4)
O22 0.065(5) 0.113(6) 0.049(4) 0.015(4) 0.007(3) -0.010(4)
O23 0.049(4) 0.124(7) 0.075(5) 0.004(5) -0.004(4) -0.028(5)
C2T 0.076(9) 0.078(8) 0.086(9) -0.009(7) -0.006(7) -0.015(7)
F21 0.114(6) 0.093(5) 0.130(7) 0.029(5) 0.006(5) -0.035(5)
F22 0.058(4) 0.108(6) 0.135(7) 0.004(5) 0.006(4) 0.006(4)
F23 0.144(8) 0.127(7) 0.123(7) -0.061(6) -0.008(6) -0.016(6)
S1 0.0602(17) 0.089(2) 0.0694(18) -0.0127(15) 0.0144(14) -0.0401(16)
O11 0.120(7) 0.070(5) 0.075(5) -0.013(4) 0.020(5) -0.059(5)
O12 0.091(8) 0.211(13) 0.221(14) 0.145(12) 0.099(9) 0.066(8)
O13 0.088(8) 0.125(9) 0.275(17) 0.021(10) 0.095(9) -0.020(7)
C1T 0.42(5) 0.32(4) 0.16(2) 0.04(2) -0.23(3) -0.13(4)
F11 0.155(12) 0.274(19) 0.78(5) 0.29(3) -0.23(2) -0.152(14)
F12 0.078(8) 0.088(8) 2.00(13) 0.14(3) 0.04(2) -0.053(7)
F13 0.064(7) 0.183(13) 1.38(8) -0.38(3) 0.100(18) -0.050(8)
S3 0.080(2) 0.079(2) 0.0649(18) -0.0107(15) -0.0080(15) -0.0309(16)
O31 0.193(11) 0.119(8) 0.100(7) 0.033(6) -0.065(8) -0.101(8)
O32 0.126(8) 0.102(7) 0.091(7) 0.028(5) -0.022(6) -0.041(6)
O33 0.118(7) 0.096(6) 0.099(7) -0.045(5) 0.006(6) -0.042(6)
C3T 0.096(12) 0.144(15) 0.093(11) -0.039(11) -0.013(10) -0.028(11)
F31 0.153(11) 0.291(19) 0.187(13) -0.011(12) 0.047(9) -0.137(13)
F32 0.095(7) 0.248(13) 0.131(8) -0.071(8) -0.033(6) 0.001(7)
F33 0.177(11) 0.315(18) 0.128(9) -0.149(11) -0.022(8) 0.027(11)
N1S 0.102(9) 0.114(10) 0.118(11) -0.033(9) 0.040(8) -0.073(8)
O1S 0.203(14) 0.127(9) 0.098(8) -0.020(7) 0.026(8) -0.110(10)
O2S 0.083(7) 0.165(11) 0.122(9) 0.014(8) 0.014(6) -0.062(7)
C1S 0.171(18) 0.168(18) 0.22(2) -0.074(16) 0.105(17) -0.134(16)
N2S 0.091(8) 0.103(9) 0.069(7) -0.019(6) 0.006(6) -0.033(7)
O4S 0.162(12) 0.232(15) 0.071(7) 0.044(9) 0.012(7) -0.053(11)
O3S 0.214(16) 0.196(15) 0.227(17) -0.004(12) -0.041(13) -0.154(14)
C2S 0.099(11) 0.099(10) 0.120(12) 0.016(9) -0.017(10) -0.032(9)

loop_
_geom_bond_atom_site_label_1
_geom_bond_atom_site_label_2
_geom_bond_distance
_geom_bond_site_symmetry_2
_geom_bond_publ_flag
Cd1 O1 2.228(6) 2_635 ?
Cd1 O1 2.228(6) . ?
Cd1 O11 2.277(7) 2_635 ?
Cd1 O11 2.278(7) . ?
Cd1 O3 2.289(5) . ?
Cd1 O3 2.289(5) 2_635 ?
O1 N101 1.345(8) . ?
N101 C101 1.315(13) . ?
N101 C105 1.327(12) . ?
N102 C109 1.321(11) . ?
N102 C108 1.347(10) . ?
N102 C111 1.492(9) . ?
C101 C102 1.400(12) . ?
C102 C103 1.391(12) . ?
C103 C104 1.374(12) . ?
C103 C106 1.486(10) . ?
C104 C105 1.382(12) . ?
C106 C110 1.368(11) . ?
C106 C107 1.395(11) . ?
C107 C108 1.374(10) . ?
C109 C110 1.384(11) . ?
C111 C111 1.499(16) 2_724 ?
O3 N201 1.312(8) . ?
N201 C201 1.344(11) . ?
N201 C205 1.358(10) . ?
N202 C208 1.317(12) . ?
N202 C209 1.359(12) . ?
N202 C211 1.478(12) . ?
C201 C202 1.357(12) . ?
C202 C203 1.383(11) . ?
C203 C204 1.372(11) . ?
C203 C206 1.488(11) . ?
C204 C205 1.369(12) . ?
C206 C207 1.359(12) . ?
C206 C210 1.418(12) . ?
C207 C208 1.402(12) . ?
C209 C210 1.373(12) . ?
C211 C211 1.54(2) 2 ?
O101 C128 1.331(11) . ?
O101 C129 1.418(11) . ?
O102 C131 1.131(14) . ?
O102 C130 1.427(13) . ?
O103 C132 1.388(12) . ?
O103 C133 1.436(12) . ?
O104 C123 1.374(11) 2_564 ?
O104 C134 1.429(12) . ?
C123 C124 1.366(13) . ?
C123 O104 1.374(11) 2_564 ?
C123 C128 1.410(14) . ?
C124 C125 1.403(16) . ?
C125 C126 1.353(17) . ?
C126 C127 1.352(15) . ?
C127 C128 1.393(13) . ?
C129 C130 1.485(15) . ?
C131 C132 1.436(17) . ?
C133 C134 1.506(15) . ?
S2 O22 1.429(7) . ?
S2 O21 1.439(7) . ?
S2 O23 1.460(7) . ?
S2 C2T 1.818(12) . ?
C2T F21 1.284(13) . ?
C2T F23 1.331(13) . ?
C2T F22 1.365(14) . ?
S1 O12 1.356(9) . ?
S1 O11 1.441(7) . ?
S1 O13 1.721(12) . ?
S1 C1T 1.823(17) . ?
C1T F11 1.273(16) . ?
C1T F13 1.374(19) . ?
C1T F12 1.41(2) . ?
S3 O32 1.387(9) . ?
S3 O33 1.429(8) . ?
S3 O31 1.437(9) . ?
S3 C3T 1.824(19) . ?
C3T F33 1.269(18) . ?
C3T F31 1.29(2) . ?
C3T F32 1.352(19) . ?
N1S O2S 1.222(16) . ?
N1S O1S 1.249(16) . ?
N1S C1S 1.499(19) . ?
N2S O4S 1.140(14) . ?
N2S O3S 1.186(16) . ?
N2S C2S 1.383(17) . ?
